data_7225455
loop_
_publ_author_name
'Dong, Ruo-Ting'
'Chen, Xin-Li'
'Cui, Xiao'
'Chen, Su-Su'
'Shen, Mo-Yuan'
'Li, Chu-Wen'
'Li, Qian-Hong'
'Hu, Ming-Yuan'
'Huang, Lan-Fen'
'Deng, Hong'

_publ_section_title
;
 Copper(i)--lanthanide(iii) heterometallic metal--organic frameworks
 constructed from 3-(3-pyridyl)acrylic acid: syntheses, structures, and
 properties
;
_journal_issue 29
_journal_name_full CrystEngComm
_journal_page_first 5547
_journal_paper_doi 10.1039/C6CE00637J
_journal_volume 18
_journal_year 2016
_chemical_formula_moiety 'C24 H24 Cl3 Cu3 Eu N3 O8, O'
_chemical_formula_sum 'C24 H24 Cl3 Cu3 Eu N3 O9'
_chemical_formula_weight 947.43
_space_group_crystal_system triclinic
_space_group_IT_number 2
_space_group_name_Hall '-P 1'
_space_group_name_H-M_alt 'P -1'
_symmetry_space_group_name_Hall '-P 1'
_symmetry_space_group_name_H-M 'P -1'
_atom_sites_solution_hydrogens mixed
_audit_creation_date 2016-05-28
_audit_creation_method
;
Olex2 1.2
(compiled 2016.02.19 svn.r3266 for OlexSys, GUI svn.r5155)
;
_audit_update_record
;
2016-06-02 deposited with the CCDC.
2016-06-06 downloaded from the CCDC.
;
_cell_angle_alpha 97.247(2)
_cell_angle_beta 98.245(2)
_cell_angle_gamma 107.215(2)
_cell_formula_units_Z 2
_cell_length_a 9.7558(13)
_cell_length_b 13.1043(17)
_cell_length_c 13.1554(17)
_cell_measurement_reflns_used 2576
_cell_measurement_temperature 296(2)
_cell_measurement_theta_max 25.50
_cell_measurement_theta_min 2.31
_cell_volume 1564.4(4)
_computing_cell_refinement 'SAINT v7.68A (Bruker, 2009)'
_computing_data_collection 'Apex2 (Bruker, 2005)'
_computing_data_reduction 'SAINT v7.68A (Bruker, 2009)'
_computing_molecular_graphics 'Olex2 (Dolomanov et al., 2009)'
_computing_publication_material 'Olex2 (Dolomanov et al., 2009)'
_computing_structure_refinement 'ShelXL (Sheldrick, 2015)'
_computing_structure_solution 'SHELXTL 6.12 (Bruker, 2000-2003)'
_diffrn_ambient_temperature 296.15
_diffrn_measured_fraction_theta_full 0.973
_diffrn_measured_fraction_theta_max 0.972
_diffrn_measurement_device_type 'Bruker APEX-II CCD'
_diffrn_measurement_method '\f and \w scans'
_diffrn_radiation_monochromator graphite
_diffrn_radiation_type MoK\a
_diffrn_radiation_wavelength 0.71073
_diffrn_reflns_av_R_equivalents 0.0268
_diffrn_reflns_av_unetI/netI 0.0569
_diffrn_reflns_Laue_measured_fraction_full 0.973
_diffrn_reflns_Laue_measured_fraction_max 0.972
_diffrn_reflns_limit_h_max 11
_diffrn_reflns_limit_h_min -11
_diffrn_reflns_limit_k_max 15
_diffrn_reflns_limit_k_min -12
_diffrn_reflns_limit_l_max 15
_diffrn_reflns_limit_l_min -15
_diffrn_reflns_number 8136
_diffrn_reflns_point_group_measured_fraction_full 0.973
_diffrn_reflns_point_group_measured_fraction_max 0.972
_diffrn_reflns_theta_full 25.242
_diffrn_reflns_theta_max 25.398
_diffrn_reflns_theta_min 1.653
_diffrn_source 'fine-focus sealed tube'
_diffrn_standards_number 0
_exptl_absorpt_coefficient_mu 4.297
_exptl_absorpt_correction_T_max 0.7456
_exptl_absorpt_correction_T_min 0.5389
_exptl_absorpt_correction_type multi-scan
_exptl_absorpt_process_details 'Apex2 (Bruker, 2005)'
_exptl_crystal_colour green
_exptl_crystal_density_diffrn 2.007
_exptl_crystal_density_method 'not measured'
_exptl_crystal_description block
_exptl_crystal_F_000 920
_exptl_crystal_size_max 0.30
_exptl_crystal_size_mid 0.20
_exptl_crystal_size_min 0.20
_exptl_transmission_factor_max 0.423
_exptl_transmission_factor_min 0.371
_refine_diff_density_max 1.557
_refine_diff_density_min -1.095
_refine_diff_density_rms 0.141
_refine_ls_extinction_method none
_refine_ls_goodness_of_fit_ref 1.040
_refine_ls_hydrogen_treatment constr
_refine_ls_matrix_type full
_refine_ls_number_parameters 362
_refine_ls_number_reflns 5598
_refine_ls_number_restraints 0
_refine_ls_restrained_S_all 1.040
_refine_ls_R_factor_all 0.0617
_refine_ls_R_factor_gt 0.0490
_refine_ls_shift/su_max 0.000
_refine_ls_shift/su_mean 0.000
_refine_ls_structure_factor_coef Fsqd
_refine_ls_weighting_details 'w=1/[\s^2^(Fo^2^)+(0.0689P)^2^+1.7509P] where P=(Fo^2^+2Fc^2^)/3'
_refine_ls_weighting_scheme calc
_refine_ls_wR_factor_gt 0.1195
_refine_ls_wR_factor_ref 0.1285
_reflns_Friedel_coverage 0.000
_reflns_number_gt 4591
_reflns_number_total 5759
_reflns_threshold_expression 'I > 2\s(I)'
_cod_data_source_file c6ce00637j2.cif
_cod_data_source_block 2
_cod_depositor_comments 'Adding full bibliography for 7225454--7225470.cif.'
_cod_database_code 7225455
_shelx_space_group_comment
;
The symmetry employed for this shelxl refinement is uniquely defined
by the following loop, which should always be used as a source of
symmetry information in preference to the above space-group names.
They are only intended as comments.
;
_olex2_refinement_description
;
1. Fixed Uiso
 At 1.2 times of:
  All C(H) groups
 At 1.5 times of:
  All O(H,H) groups
2. Uiso/Uaniso restraints and constraints
Uanis(C7) = Uanis(C5) = Uanis(C6)
3. Others
 Sof(Cu3B)=1-FVAR(1)
 Sof(Cu3A)=FVAR(1)
 Sof(O3WB)=1-FVAR(2)
 Sof(O3WA)=FVAR(2)
4.a Rotating group:
 O1W(H1WA,H1WB), O2W(H2WA,H2WB)
4.b Aromatic/amide H refined with riding coordinates:
 C6(H6), C5(H5), C8(H8), C7(H7), C16(H16), C13(H13), C14(H14), C15(H15),
 C24(H24), C23(H23), C22(H22), C21(H21), C10(H10), C11(H11), C2(H2), C3(H3),
 C18(H18), C19(H19)
4.c Fitted hexagon refined as free rotating group:
 C6(C5,C4,C8,N1,C7), C16(C12,C13,C14,C15,N2), C24(N3,C23,C22,C21,C20)
;
_shelx_shelxl_version_number 2014/7
_olex2_submission_special_instructions 'No special instructions were received'

loop_
_space_group_symop_operation_xyz
'x, y, z'
'-x, -y, -z'

loop_
_atom_site_label
_atom_site_type_symbol
_atom_site_fract_x
_atom_site_fract_y
_atom_site_fract_z
_atom_site_U_iso_or_equiv
_atom_site_adp_type
_atom_site_occupancy
_atom_site_site_symmetry_order
_atom_site_calc_flag
_atom_site_refinement_flags_posn
_atom_site_refinement_flags_occupancy
_atom_site_disorder_assembly
_atom_site_disorder_group
Cu3A Cu 0.9309(12) 0.3060(7) 0.4979(9) 0.034(5) Uani 0.125(13) 1 d . P A 1
Cu3B Cu 0.9403(4) 0.2764(8) 0.4815(5) 0.203(2) Uani 0.875(13) 1 d . P A 2
C6 C 0.5055(7) 0.5637(5) 0.3830(6) 0.107(3) Uani 1 1 d . . . .
H6 H 0.4796 0.6202 0.4164 0.129 Uiso 1 1 calc R . . .
C5 C 0.3995(5) 0.4772(5) 0.3156(6) 0.107(3) Uani 1 1 d G . . .
H5 H 0.3026 0.4757 0.3039 0.129 Uiso 1 1 calc R . . .
C4 C 0.4383(4) 0.3928(4) 0.2657(5) 0.0510(19) Uani 1 1 d G . . .
C8 C 0.5832(5) 0.3951(4) 0.2832(4) 0.052(2) Uani 1 1 d G . . .
H8 H 0.6091 0.3386 0.2497 0.062 Uiso 1 1 calc R . . .
N1 N 0.6892(4) 0.4816(5) 0.3506(5) 0.068(2) Uani 1 1 d G . . .
C7 C 0.6504(6) 0.5659(4) 0.4005(5) 0.107(3) Uani 1 1 d G . . .
H7 H 0.7214 0.6239 0.4456 0.129 Uiso 1 1 calc R . . .
C16 C 0.6003(4) 0.1860(4) 0.5433(3) 0.053(2) Uani 1 1 d . . . .
H16 H 0.6723 0.2065 0.5037 0.064 Uiso 1 1 calc R . . .
C12 C 0.4575(5) 0.1271(5) 0.4943(3) 0.0441(17) Uani 1 1 d G . . .
C13 C 0.3500(4) 0.0964(5) 0.5535(4) 0.074(3) Uani 1 1 d G . . .
H13 H 0.2545 0.0570 0.5207 0.088 Uiso 1 1 calc R . . .
C14 C 0.3853(6) 0.1244(6) 0.6617(4) 0.087(3) Uani 1 1 d G . . .
H14 H 0.3134 0.1039 0.7013 0.104 Uiso 1 1 calc R . . .
C15 C 0.5281(6) 0.1833(5) 0.7107(3) 0.073(3) Uani 1 1 d G . . .
H15 H 0.5517 0.2020 0.7831 0.087 Uiso 1 1 calc R . . .
N2 N 0.6356(5) 0.2140(4) 0.6515(3) 0.0615(19) Uani 1 1 d G . . .
C24 C 1.0588(5) 0.4754(3) 0.8595(4) 0.0500(19) Uani 1 1 d . . . .
H24 H 1.0077 0.5211 0.8380 0.060 Uiso 1 1 calc R . . .
N3 N 1.0013(4) 0.3642(4) 0.8230(4) 0.0548(17) Uani 1 1 d G . . .
C23 C 1.0776(6) 0.2959(3) 0.8551(4) 0.063(2) Uani 1 1 d G . . .
H23 H 1.0392 0.2215 0.8307 0.075 Uiso 1 1 calc R . . .
C22 C 1.2114(6) 0.3389(4) 0.9236(5) 0.065(2) Uani 1 1 d G . . .
H22 H 1.2625 0.2932 0.9451 0.078 Uiso 1 1 calc R . . .
C21 C 1.2688(4) 0.4501(4) 0.9600(4) 0.057(2) Uani 1 1 d G . . .
H21 H 1.3584 0.4789 1.0059 0.068 Uiso 1 1 calc R . . .
C20 C 1.1925(5) 0.5184(3) 0.9280(4) 0.0464(18) Uani 1 1 d G . . .
Eu1 Eu 0.23909(3) -0.00937(3) -0.01858(3) 0.03053(13) Uani 1 1 d . . . .
Cu2 Cu 0.83207(14) 0.29759(11) 0.71652(10) 0.0828(4) Uani 1 1 d . . . .
Cu1 Cu 0.88764(13) 0.47667(14) 0.38616(12) 0.0954(5) Uani 1 1 d . . . .
Cl2 Cl 0.8772(2) 0.4397(2) 0.58941(18) 0.0659(6) Uani 1 1 d . . . .
Cl1 Cl 0.8750(4) 0.2880(3) 0.3214(3) 0.1020(10) Uani 1 1 d . . . .
Cl3 Cl 0.9944(4) 0.1863(3) 0.5891(3) 0.1095(11) Uani 1 1 d . . . .
O4 O 0.3959(5) 0.0608(4) 0.1607(4) 0.0373(11) Uani 1 1 d . . . .
O3 O 0.1771(5) -0.0562(4) 0.1514(4) 0.0404(11) Uani 1 1 d . . . .
O1 O 0.1335(5) 0.1164(4) 0.0501(4) 0.0440(12) Uani 1 1 d . . . .
O1W O 0.0966(5) 0.0352(4) -0.1658(4) 0.0444(12) Uani 1 1 d . . . .
H1WA H 0.1485 0.0935 -0.1851 0.067 Uiso 1 1 d GR . . .
H1WB H 0.0190 0.0469 -0.1481 0.067 Uiso 1 1 d GR . . .
O2W O 0.3152(5) -0.0632(4) -0.1834(4) 0.0458(12) Uani 1 1 d . . . .
H2WA H 0.2596 -0.1288 -0.2148 0.069 Uiso 1 1 d GR . . .
H2WB H 0.4061 -0.0632 -0.1711 0.069 Uiso 1 1 d GR . . .
O5 O 1.3663(6) 0.8691(5) 1.0109(4) 0.0543(14) Uani 1 1 d . . . .
C9 C 0.2949(7) 0.0117(6) 0.2046(5) 0.0354(15) Uani 1 1 d . . . .
O6 O 1.5854(5) 0.8505(4) 1.0394(4) 0.0473(13) Uani 1 1 d . . . .
C10 C 0.3135(8) 0.0319(6) 0.3199(5) 0.0412(17) Uani 1 1 d . . . .
H10 H 0.2383 -0.0060 0.3504 0.049 Uiso 1 1 calc R . . .
C11 C 0.4303(8) 0.1001(7) 0.3803(6) 0.0452(18) Uani 1 1 d . . . .
H11 H 0.5045 0.1355 0.3477 0.054 Uiso 1 1 calc R . . .
C2 C 0.1890(8) 0.2791(6) 0.1717(6) 0.0451(18) Uani 1 1 d . . . .
H2 H 0.1503 0.3277 0.2056 0.054 Uiso 1 1 calc R . . .
C3 C 0.3303(7) 0.2995(6) 0.1925(6) 0.0413(17) Uani 1 1 d . . . .
H3 H 0.3669 0.2500 0.1576 0.050 Uiso 1 1 calc R . . .
C1 C 0.0860(7) 0.1833(5) 0.0971(5) 0.0317(14) Uani 1 1 d . . . .
C17 C 1.4475(7) 0.8142(5) 1.0174(5) 0.0312(14) Uani 1 1 d . . . .
C18 C 1.3870(8) 0.6929(6) 0.9979(6) 0.0427(17) Uani 1 1 d . . . .
H18 H 1.4502 0.6542 1.0155 0.051 Uiso 1 1 calc R . . .
C19 C 1.2481(8) 0.6373(6) 0.9568(6) 0.0442(17) Uani 1 1 d . . . .
H19 H 1.1826 0.6758 0.9457 0.053 Uiso 1 1 calc R . . .
O3WB O 0.972(3) 0.037(4) 0.3714(19) 0.162(18) Uani 0.74(7) 1 d . P B 2
O2 O -0.0474(5) 0.1753(4) 0.0858(4) 0.0473(13) Uani 1 1 d . . . .
O3WA O 1.025(9) 0.109(6) 0.340(4) 0.15(2) Uani 0.26(7) 1 d . P B 1

loop_
_atom_site_aniso_label
_atom_site_aniso_U_11
_atom_site_aniso_U_22
_atom_site_aniso_U_33
_atom_site_aniso_U_23
_atom_site_aniso_U_13
_atom_site_aniso_U_12
Cu3A 0.023(5) 0.019(7) 0.045(7) -0.011(4) 0.008(3) -0.008(3)
Cu3B 0.080(2) 0.297(6) 0.209(5) 0.125(4) 0.011(2) 0.002(3)
C6 0.064(4) 0.071(4) 0.151(7) -0.050(4) -0.044(4) 0.026(3)
C5 0.064(4) 0.071(4) 0.151(7) -0.050(4) -0.044(4) 0.026(3)
C4 0.038(4) 0.045(5) 0.062(5) 0.000(4) -0.002(4) 0.010(4)
C8 0.029(4) 0.066(6) 0.047(5) 0.004(4) -0.004(3) 0.004(4)
N1 0.033(4) 0.085(6) 0.070(5) 0.016(4) -0.011(3) 0.004(4)
C7 0.064(4) 0.071(4) 0.151(7) -0.050(4) -0.044(4) 0.026(3)
C16 0.052(5) 0.058(5) 0.032(4) -0.003(4) -0.007(3) 0.002(4)
C12 0.037(4) 0.051(5) 0.034(4) 0.005(3) -0.001(3) 0.004(3)
C13 0.055(6) 0.097(8) 0.037(5) -0.001(5) -0.001(4) -0.013(5)
C14 0.072(7) 0.115(9) 0.049(6) 0.011(6) 0.012(5) -0.006(6)
C15 0.093(8) 0.078(7) 0.032(5) 0.008(4) 0.010(5) 0.007(6)
N2 0.065(5) 0.059(5) 0.044(4) -0.008(3) -0.017(3) 0.016(4)
C24 0.052(5) 0.041(4) 0.042(4) 0.006(3) -0.008(4) 0.002(4)
N3 0.050(4) 0.047(4) 0.052(4) 0.007(3) -0.010(3) 0.003(3)
C23 0.076(6) 0.031(4) 0.059(6) 0.001(4) -0.012(5) -0.002(4)
C22 0.068(6) 0.044(5) 0.070(6) 0.009(4) -0.013(5) 0.011(4)
C21 0.046(5) 0.039(4) 0.067(6) 0.006(4) -0.016(4) 0.001(4)
C20 0.048(5) 0.039(4) 0.041(4) 0.000(3) 0.005(3) 0.002(4)
Eu1 0.02277(19) 0.0299(2) 0.0331(2) -0.00391(13) -0.00040(13) 0.00627(14)
Cu2 0.0708(8) 0.0722(9) 0.0680(8) -0.0074(6) -0.0345(6) -0.0022(6)
Cu1 0.0362(6) 0.1350(14) 0.0906(10) -0.0028(9) -0.0066(6) 0.0089(7)
Cl2 0.0425(11) 0.0880(17) 0.0608(14) 0.0190(12) 0.0055(10) 0.0109(11)
Cl1 0.101(2) 0.084(2) 0.094(2) -0.0301(16) -0.0030(17) 0.0168(17)
Cl3 0.099(2) 0.122(3) 0.090(2) -0.0044(19) 0.0150(18) 0.021(2)
O4 0.026(2) 0.045(3) 0.034(3) 0.001(2) 0.002(2) 0.006(2)
O3 0.029(3) 0.048(3) 0.034(3) 0.000(2) -0.003(2) 0.004(2)
O1 0.040(3) 0.036(3) 0.051(3) -0.009(2) 0.005(2) 0.013(2)
O1W 0.032(3) 0.052(3) 0.050(3) 0.011(2) 0.007(2) 0.015(2)
O2W 0.031(3) 0.052(3) 0.047(3) -0.012(2) 0.004(2) 0.013(2)
O5 0.050(3) 0.052(3) 0.062(4) 0.003(3) -0.001(3) 0.026(3)
C9 0.026(3) 0.038(4) 0.040(4) 0.005(3) 0.003(3) 0.009(3)
O6 0.031(3) 0.039(3) 0.062(3) 0.005(2) -0.001(2) 0.001(2)
C10 0.033(4) 0.050(5) 0.037(4) 0.006(3) 0.007(3) 0.007(3)
C11 0.035(4) 0.057(5) 0.037(4) 0.003(3) 0.007(3) 0.008(4)
C2 0.033(4) 0.040(4) 0.051(5) -0.016(3) -0.004(3) 0.009(3)
C3 0.029(4) 0.037(4) 0.050(4) -0.008(3) 0.002(3) 0.008(3)
C1 0.023(3) 0.035(4) 0.029(3) -0.001(3) -0.001(3) 0.002(3)
C17 0.031(4) 0.032(4) 0.027(3) 0.000(3) 0.001(3) 0.009(3)
C18 0.034(4) 0.037(4) 0.053(5) 0.005(3) 0.006(3) 0.007(3)
C19 0.042(4) 0.039(4) 0.045(4) 0.001(3) -0.002(3) 0.011(3)
O3WB 0.150(16) 0.26(4) 0.075(13) -0.020(16) 0.012(10) 0.09(2)
O2 0.023(3) 0.041(3) 0.066(4) -0.005(2) -0.002(2) 0.005(2)
O3WA 0.23(6) 0.18(5) 0.13(4) 0.10(4) 0.10(4) 0.13(5)

loop_
_atom_type_symbol
_atom_type_description
_atom_type_scat_dispersion_real
_atom_type_scat_dispersion_imag
_atom_type_scat_source
C C 0.0033 0.0016 'International Tables Vol C Tables 4.2.6.8 and 6.1.1.4'
H H 0.0000 0.0000 'International Tables Vol C Tables 4.2.6.8 and 6.1.1.4'
Cl Cl 0.1484 0.1585 'International Tables Vol C Tables 4.2.6.8 and 6.1.1.4'
Cu Cu 0.3201 1.2651 'International Tables Vol C Tables 4.2.6.8 and 6.1.1.4'
Eu Eu -0.1578 3.6682 'International Tables Vol C Tables 4.2.6.8 and 6.1.1.4'
N N 0.0061 0.0033 'International Tables Vol C Tables 4.2.6.8 and 6.1.1.4'
O O 0.0106 0.0060 'International Tables Vol C Tables 4.2.6.8 and 6.1.1.4'

loop_
_geom_angle_atom_site_label_1
_geom_angle_atom_site_label_2
_geom_angle_atom_site_label_3
_geom_angle
_geom_angle_site_symmetry_1
_geom_angle_site_symmetry_3
Cu1 Cu3A Cu1 68.8(2) . 2_766
Cl2 Cu3A Cu1 47.41(16) . 2_766
Cl2 Cu3A Cu1 63.8(3) . .
Cl2 Cu3A Cl1 115.8(5) . .
Cl2 Cu3A Cl3 116.3(5) . .
Cl1 Cu3A Cu1 116.6(4) . 2_766
Cl1 Cu3A Cu1 55.1(3) . .
Cl3 Cu3A Cu1 105.7(4) . 2_766
Cl3 Cu3A Cu1 172.8(5) . .
Cl3 Cu3A Cl1 126.9(4) . .
C5 C6 H6 120.0 . .
C5 C6 C7 120.0 . .
C7 C6 H6 120.0 . .
C6 C5 H5 120.0 . .
C4 C5 C6 120.0 . .
C4 C5 H5 120.0 . .
C5 C4 C8 120.0 . .
C5 C4 C3 122.3(4) . .
C8 C4 C3 117.7(4) . .
C4 C8 H8 120.0 . .
N1 C8 C4 120.0 . .
N1 C8 H8 120.0 . .
C8 N1 C7 120.0 . .
C8 N1 Cu1 119.7(3) . .
C7 N1 Cu1 120.0(3) . .
C6 C7 H7 120.0 . .
N1 C7 C6 120.0 . .
N1 C7 H7 120.0 . .
C12 C16 H16 120.0 . .
C12 C16 N2 120.0 . .
N2 C16 H16 120.0 . .
C16 C12 C13 120.0 . .
C16 C12 C11 116.4(4) . .
C13 C12 C11 123.6(4) . .
C12 C13 H13 120.0 . .
C12 C13 C14 120.0 . .
C14 C13 H13 120.0 . .
C13 C14 H14 120.0 . .
C13 C14 C15 120.0 . .
C15 C14 H14 120.0 . .
C14 C15 H15 120.0 . .
N2 C15 C14 120.0 . .
N2 C15 H15 120.0 . .
C16 N2 Cu2 119.0(3) . .
C15 N2 C16 120.0 . .
C15 N2 Cu2 120.9(3) . .
N3 C24 H24 120.0 . .
N3 C24 C20 120.0 . .
C20 C24 H24 120.0 . .
C24 N3 Cu2 123.9(3) . .
C23 N3 C24 120.0 . .
C23 N3 Cu2 115.7(3) . .
N3 C23 H23 120.0 . .
C22 C23 N3 120.0 . .
C22 C23 H23 120.0 . .
C23 C22 H22 120.0 . .
C23 C22 C21 120.0 . .
C21 C22 H22 120.0 . .
C22 C21 H21 120.0 . .
C20 C21 C22 120.0 . .
C20 C21 H21 120.0 . .
C24 C20 C19 115.8(4) . .
C21 C20 C24 120.0 . .
C21 C20 C19 124.1(4) . .
O4 Eu1 C1 131.37(15) . 2
O3 Eu1 O4 52.13(15) . .
O3 Eu1 C1 79.25(15) . 2
O1 Eu1 O4 78.65(16) . .
O1 Eu1 O3 72.60(17) . .
O1 Eu1 O1W 72.47(17) . .
O1 Eu1 O2W 138.52(18) . .
O1 Eu1 O6 81.89(18) . 2_766
O1 Eu1 C1 88.76(16) . 2
O1 Eu1 O2 107.39(17) . 2
O1W Eu1 O4 145.65(17) . .
O1W Eu1 O3 131.09(15) . .
O1W Eu1 O2W 69.80(16) . .
O1W Eu1 C1 66.88(16) . 2
O2W Eu1 O4 127.84(15) . .
O2W Eu1 O3 147.94(17) . .
O2W Eu1 C1 91.86(16) . 2
O5 Eu1 O4 73.59(17) 1_444 .
O5 Eu1 O3 78.61(18) 1_444 .
O5 Eu1 O1 148.46(19) 1_444 .
O5 Eu1 O1W 138.44(18) 1_444 .
O5 Eu1 O2W 72.26(18) 1_444 .
O5 Eu1 O6 105.47(19) 1_444 2_766
O5 Eu1 C1 98.39(18) 1_444 2
O5 Eu1 O2 80.56(18) 1_444 2
O6 Eu1 O4 76.55(17) 2_766 .
O6 Eu1 O3 125.65(18) 2_766 .
O6 Eu1 O1W 81.27(17) 2_766 .
O6 Eu1 O2W 76.03(18) 2_766 .
O6 Eu1 C1 148.14(17) 2_766 2
O6 Eu1 O2 152.2(2) 2_766 2
O2 Eu1 O4 130.44(17) 2 .
O2 Eu1 O3 82.01(17) 2 .
O2 Eu1 O1W 77.00(18) 2 .
O2 Eu1 O2W 80.31(17) 2 .
O2 Eu1 C1 18.97(16) 2 2
N2 Cu2 Cl2 97.85(17) . .
N3 Cu2 N2 159.6(2) . .
N3 Cu2 Cl2 99.77(17) . .
Cu3A Cu1 Cu3A 111.2(2) . 2_766
N1 Cu1 Cu3A 106.8(3) . 2_766
N1 Cu1 Cu3A 117.7(3) . .
N1 Cu1 Cl2 148.6(2) . 2_766
N1 Cu1 Cl1 105.91(19) . .
Cl2 Cu1 Cu3A 48.8(2) 2_766 2_766
Cl2 Cu1 Cu3A 92.2(2) 2_766 .
Cl2 Cu1 Cl1 101.12(12) 2_766 .
Cl1 Cu1 Cu3A 48.9(2) . .
Cl1 Cu1 Cu3A 147.2(2) . 2_766
Cu3A Cl2 Cu2 80.6(3) . .
Cu1 Cl2 Cu3A 83.8(3) 2_766 .
Cu1 Cl2 Cu2 108.07(10) 2_766 .
Cu3A Cl1 Cu1 75.9(2) . .
C9 O4 Eu1 92.8(4) . .
C9 O3 Eu1 93.4(4) . .
C1 O1 Eu1 173.0(5) . .
Eu1 O1W H1WA 110.6 . .
Eu1 O1W H1WB 110.3 . .
H1WA O1W H1WB 108.3 . .
Eu1 O2W H2WA 110.9 . .
Eu1 O2W H2WB 110.7 . .
H2WA O2W H2WB 108.0 . .
C17 O5 Eu1 169.9(5) . 1_666
O4 C9 O3 121.0(6) . .
O4 C9 C10 120.2(6) . .
O3 C9 C10 118.9(6) . .
C17 O6 Eu1 134.2(4) . 2_766
C9 C10 H10 118.5 . .
C11 C10 C9 122.9(7) . .
C11 C10 H10 118.5 . .
C12 C11 H11 116.5 . .
C10 C11 C12 126.9(7) . .
C10 C11 H11 116.5 . .
C3 C2 H2 118.0 . .
C3 C2 C1 124.1(7) . .
C1 C2 H2 118.0 . .
C4 C3 H3 116.6 . .
C2 C3 C4 126.7(6) . .
C2 C3 H3 116.6 . .
O1 C1 Eu1 87.8(4) . 2
O1 C1 C2 119.9(6) . .
O1 C1 O2 123.8(6) . .
C2 C1 Eu1 149.8(5) . 2
O2 C1 Eu1 37.8(3) . 2
O2 C1 C2 116.2(6) . .
O5 C17 O6 125.5(7) . .
O5 C17 C18 120.7(6) . .
O6 C17 C18 113.7(6) . .
C17 C18 H18 118.1 . .
C19 C18 C17 123.7(7) . .
C19 C18 H18 118.1 . .
C20 C19 H19 118.3 . .
C18 C19 C20 123.4(6) . .
C18 C19 H19 118.3 . .
C1 O2 Eu1 123.2(4) . 2

loop_
_geom_bond_atom_site_label_1
_geom_bond_atom_site_label_2
_geom_bond_distance
_geom_bond_site_symmetry_2
Cu3A Cu1 2.924(12) .
Cu3A Cu1 2.952(8) 2_766
Cu3A Cl2 2.233(9) .
Cu3A Cl1 2.273(12) .
Cu3A Cl3 2.263(13) .
C6 H6 0.9300 .
C6 C5 1.3900 .
C6 C7 1.3900 .
C5 H5 0.9300 .
C5 C4 1.3900 .
C4 C8 1.3900 .
C4 C3 1.478(8) .
C8 H8 0.9300 .
C8 N1 1.3900 .
N1 C7 1.3900 .
N1 Cu1 1.947(4) .
C7 H7 0.9300 .
C16 H16 0.9300 .
C16 C12 1.3900 .
C16 N2 1.3900 .
C12 C13 1.3900 .
C12 C11 1.463(8) .
C13 H13 0.9300 .
C13 C14 1.3900 .
C14 H14 0.9300 .
C14 C15 1.3900 .
C15 H15 0.9300 .
C15 N2 1.3900 .
N2 Cu2 1.912(4) .
C24 H24 0.9300 .
C24 N3 1.3900 .
C24 C20 1.3900 .
N3 C23 1.3900 .
N3 Cu2 1.904(3) .
C23 H23 0.9300 .
C23 C22 1.3900 .
C22 H22 0.9300 .
C22 C21 1.3900 .
C21 H21 0.9300 .
C21 C20 1.3900 .
C20 C19 1.469(8) .
Eu1 O4 2.517(4) .
Eu1 O3 2.501(5) .
Eu1 O1 2.343(5) .
Eu1 O1W 2.453(5) .
Eu1 O2W 2.476(5) .
Eu1 O5 2.328(5) 1_444
Eu1 O6 2.347(5) 2_766
Eu1 C1 3.241(6) 2
Eu1 O2 2.375(5) 2
Cu2 Cl2 2.640(3) .
Cu1 Cu3A 2.952(8) 2_766
Cu1 Cl2 2.186(3) 2_766
Cu1 Cl1 2.472(4) .
Cl2 Cu1 2.186(3) 2_766
O4 C9 1.265(8) .
O3 C9 1.269(8) .
O1 C1 1.245(8) .
O1W H1WA 0.8731 .
O1W H1WB 0.8719 .
O2W H2WA 0.8798 .
O2W H2WB 0.8789 .
O5 Eu1 2.328(5) 1_666
O5 C17 1.218(8) .
C9 C10 1.482(10) .
O6 Eu1 2.347(5) 2_766
O6 C17 1.263(8) .
C10 H10 0.9300 .
C10 C11 1.299(10) .
C11 H11 0.9300 .
C2 H2 0.9300 .
C2 C3 1.305(9) .
C2 C1 1.486(9) .
C3 H3 0.9300 .
C1 Eu1 3.241(6) 2
C1 O2 1.260(7) .
C17 C18 1.497(10) .
C18 H18 0.9300 .
C18 C19 1.328(10) .
C19 H19 0.9300 .
O2 Eu1 2.375(5) 2
